data_4076225
loop_
_publ_author_name
'Cheung, Mak-Shuen'
'Chan, Hoi-Shan'
'Xie, Zuowei'

_publ_section_title
;
 Synthesis, Structural Characterization, and Reactivity of 13-Vertex
 Lanthanacarboranes Bearing \h7-arachno-Carboranyl Ligands
;
_journal_issue 18
_journal_name_full Organometallics
_journal_page_first 4468
_journal_paper_doi 10.1021/om050417j
_journal_volume 24
_journal_year 2005
_chemical_formula_sum 'C30 H76 B20 Er2 N4 Na2 O4'
_chemical_formula_weight 1153.65
_chemical_name_systematic
; 
 ? 
;
_space_group_IT_number 2
_symmetry_cell_setting triclinic
_symmetry_space_group_name_Hall '-P 1'
_symmetry_space_group_name_H-M 'P -1'
_atom_sites_solution_hydrogens geom
_atom_sites_solution_primary direct
_atom_sites_solution_secondary difmap
_audit_creation_method SHELXL-97
_cell_angle_alpha 112.64(3)
_cell_angle_beta 96.47(3)
_cell_angle_gamma 110.51(3)
_cell_formula_units_Z 1
_cell_length_a 9.787(2)
_cell_length_b 12.471(3)
_cell_length_c 12.604(3)
_cell_measurement_temperature 293(2)
_cell_volume 1274.1(8)
_computing_cell_refinement 'Bruker FRAMBO'
_computing_data_collection 'Bruker FRAMBO'
_computing_data_reduction 'Bruker SHELXTL'
_computing_molecular_graphics 'Bruker SHELXTL'
_computing_publication_material 'Bruker SHELXTL'
_computing_structure_refinement 'SHELXL-97 (Sheldrick, 1997)'
_computing_structure_solution 'SHELXS-97 (Sheldrick, 1990)'
_diffrn_ambient_temperature 293(2)
_diffrn_measured_fraction_theta_full 0.999
_diffrn_measured_fraction_theta_max 0.999
_diffrn_measurement_device_type 'multiwire proportional'
_diffrn_measurement_method 'phi and omega scans'
_diffrn_radiation_monochromator graphite
_diffrn_radiation_source 'fine-focus sealed tube'
_diffrn_radiation_type MoK\a
_diffrn_radiation_wavelength 0.71073
_diffrn_reflns_av_R_equivalents 0.0519
_diffrn_reflns_av_sigmaI/netI 0.0665
_diffrn_reflns_limit_h_max 10
_diffrn_reflns_limit_h_min -11
_diffrn_reflns_limit_k_max 14
_diffrn_reflns_limit_k_min 0
_diffrn_reflns_limit_l_max 13
_diffrn_reflns_limit_l_min -14
_diffrn_reflns_number 4701
_diffrn_reflns_theta_full 25.00
_diffrn_reflns_theta_max 25.00
_diffrn_reflns_theta_min 2.31
_exptl_absorpt_coefficient_mu 3.325
_exptl_absorpt_correction_T_max 1.0000
_exptl_absorpt_correction_T_min 0.7925
_exptl_absorpt_correction_type sadabs
_exptl_crystal_colour pink
_exptl_crystal_density_diffrn 1.504
_exptl_crystal_density_method 'not measured'
_exptl_crystal_description block
_exptl_crystal_F_000 574
_exptl_crystal_size_max 0.20
_exptl_crystal_size_mid 0.20
_exptl_crystal_size_min 0.15
_refine_diff_density_max 2.418
_refine_diff_density_min -2.376
_refine_diff_density_rms 0.202
_refine_ls_extinction_method none
_refine_ls_goodness_of_fit_ref 1.059
_refine_ls_hydrogen_treatment riding
_refine_ls_matrix_type full
_refine_ls_number_parameters 280
_refine_ls_number_reflns 4480
_refine_ls_number_restraints 0
_refine_ls_restrained_S_all 1.059
_refine_ls_R_factor_all 0.0717
_refine_ls_R_factor_gt 0.0578
_refine_ls_shift/su_max 0.059
_refine_ls_shift/su_mean 0.011
_refine_ls_structure_factor_coef Fsqd
_refine_ls_weighting_details 'calc w=1/[\s^2^(Fo^2^)+(0.0982P)^2^+3.6449P] where P=(Fo^2^+2Fc^2^)/3'
_refine_ls_weighting_scheme calc
_refine_ls_wR_factor_gt 0.1519
_refine_ls_wR_factor_ref 0.1621
_reflns_number_gt 3849
_reflns_number_total 4480
_reflns_threshold_expression >2sigma(I)
_cod_data_source_file tom050489si20050526_050851.cif
_cod_data_source_block 9
_cod_original_cell_volume 1274.1(4)
_cod_original_sg_symbol_H-M P(-1)
_cod_database_code 4076225

loop_
_symmetry_equiv_pos_as_xyz
'x, y, z'
'-x, -y, -z'

loop_
_atom_site_label
_atom_site_type_symbol
_atom_site_fract_x
_atom_site_fract_y
_atom_site_fract_z
_atom_site_U_iso_or_equiv
_atom_site_adp_type
_atom_site_occupancy
_atom_site_symmetry_multiplicity
_atom_site_calc_flag
_atom_site_refinement_flags
Er1 Er 0.488013(5) 0.616522(4) 0.441190(4) 0.03610(2) Uani 1 1 d .
Na1 Na 0.25826(6) 0.31835(5) -0.07391(5) 0.0619(2) Uani 1 1 d .
O1 O 0.62493(15) 0.85696(10) 0.53437(11) 0.0797(5) Uani 1 1 d .
O2 O 0.20892(18) 0.09447(12) -0.16384(11) 0.0973(6) Uani 1 1 d .
N1 N 0.24628(11) 0.64868(8) 0.41688(9) 0.0453(3) Uani 1 1 d .
N2 N -0.00631(16) 0.27857(14) -0.08801(13) 0.0879(6) Uani 1 1 d .
C2 C 0.69524(14) 0.67114(13) 0.36164(11) 0.0544(5) Uani 1 1 d .
C5 C 0.29380(12) 0.43365(10) 0.27620(9) 0.0355(3) Uani 1 1 d .
C11 C 0.80642(18) 0.81432(15) 0.42018(14) 0.0808(6) Uani 1 1 d .
H11A H 0.8099 0.8431 0.3587 0.097 Uiso 1 1 calc R
H11B H 0.9074 0.8231 0.4504 0.097 Uiso 1 1 calc R
C13 C 0.6438(2) 0.93771(15) 0.65834(17) 0.0874(8) Uani 1 1 d .
H13A H 0.6987 1.0263 0.6769 0.131 Uiso 1 1 calc R
H13B H 0.6996 0.9170 0.7091 0.131 Uiso 1 1 calc R
H13C H 0.5456 0.9235 0.6715 0.131 Uiso 1 1 calc R
C14 C 0.13169(13) 0.41681(13) 0.27567(11) 0.0518(5) Uani 1 1 d .
H14A H 0.0759 0.3933 0.1955 0.062 Uiso 1 1 calc R
H14B H 0.0830 0.3457 0.2932 0.062 Uiso 1 1 calc R
C15 C 0.11899(19) 0.5262(2) 0.3580(4) 0.230(2) Uani 1 1 d .
H15A H 0.0840 0.5061 0.4200 0.276 Uiso 1 1 calc R
H15B H 0.0385 0.5357 0.3155 0.276 Uiso 1 1 calc R
C16 C 0.2136(4) 0.6933(3) 0.3239(3) 0.2125(16) Uani 1 1 d .
H16A H 0.1201 0.7025 0.3233 0.319 Uiso 1 1 calc R
H16B H 0.2046 0.6309 0.2459 0.319 Uiso 1 1 calc R
H16C H 0.2954 0.7746 0.3438 0.319 Uiso 1 1 calc R
C17 C 0.21302(18) 0.73132(16) 0.52120(19) 0.0917(8) Uani 1 1 d .
H17A H 0.1175 0.7321 0.4952 0.138 Uiso 1 1 calc R
H17B H 0.2924 0.8173 0.5575 0.138 Uiso 1 1 calc R
H17C H 0.2075 0.6982 0.5787 0.138 Uiso 1 1 calc R
C18 C -0.11178(18) 0.28850(16) -0.06512(14) 0.0726(6) Uani 1 1 d .
C19 C -0.2501(2) 0.2930(2) -0.04349(18) 0.1184(9) Uani 1 1 d .
H19A H -0.3313 0.2393 -0.1170 0.178 Uiso 1 1 calc R
H19B H -0.2387 0.3800 -0.0135 0.178 Uiso 1 1 calc R
H19C H -0.2735 0.2627 0.0146 0.178 Uiso 1 1 calc R
C20 C 0.0830(3) -0.0005(3) -0.1559(3) 0.1692(19) Uani 1 1 d .
H20A H 0.0197 -0.0693 -0.2348 0.203 Uiso 1 1 calc R
H20B H 0.0211 0.0368 -0.1141 0.203 Uiso 1 1 calc R
C21 C 0.1577(4) -0.0474(2) -0.0865(3) 0.1743(17) Uani 1 1 d .
H21A H 0.1815 0.0060 -0.0010 0.209 Uiso 1 1 calc R
H21B H 0.0922 -0.1354 -0.1060 0.209 Uiso 1 1 calc R
C22 C 0.2849(3) -0.0399(2) -0.1188(3) 0.1544(16) Uani 1 1 d .
H22A H 0.2692 -0.1227 -0.1808 0.185 Uiso 1 1 calc R
H22B H 0.3676 -0.0133 -0.0504 0.185 Uiso 1 1 calc R
C23 C 0.3187(3) 0.0520(2) -0.1622(3) 0.1777(15) Uani 1 1 d .
H23A H 0.4156 0.1242 -0.1115 0.213 Uiso 1 1 calc R
H23B H 0.3277 0.0141 -0.2427 0.213 Uiso 1 1 calc R
B3 B 0.55993(16) 0.61329(13) 0.24162(12) 0.0490(5) Uani 1 1 d .
H3 H 0.4900 0.6359 0.1865 0.059 Uiso 1 1 calc R
B4 B 0.37730(14) 0.50218(12) 0.20160(11) 0.0409(4) Uani 1 1 d .
H4 H 0.3131 0.5317 0.1498 0.049 Uiso 1 1 calc R
B6 B 0.37569(15) 0.35908(12) 0.31707(12) 0.0444(4) Uani 1 1 d .
H6 H 0.3177 0.2990 0.3578 0.053 Uiso 1 1 calc R
B7 B 0.57746(15) 0.42156(12) 0.36788(11) 0.0467(4) Uani 1 1 d .
H7 H 0.6319 0.4473 0.4609 0.056 Uiso 1 1 calc R
B8 B 0.72907(14) 0.56774(14) 0.39112(12) 0.0524(5) Uani 1 1 d .
H8 H 0.8305 0.6015 0.4640 0.063 Uiso 1 1 calc R
B9 B 0.71681(15) 0.56860(15) 0.24857(13) 0.0597(5) Uani 1 1 d .
H9 H 0.8091 0.5964 0.2084 0.072 Uiso 1 1 calc R
B10 B 0.51971(16) 0.43017(14) 0.15042(11) 0.0490(5) Uani 1 1 d .
H10 H 0.5266 0.4337 0.0652 0.059 Uiso 1 1 calc R
B11 B 0.32220(16) 0.33304(13) 0.16427(12) 0.0461(5) Uani 1 1 d .
H11 H 0.2292 0.2507 0.0867 0.055 Uiso 1 1 calc R
B12 B 0.48077(17) 0.31341(13) 0.21316(12) 0.0516(5) Uani 1 1 d .
H12 H 0.4659 0.2135 0.1661 0.062 Uiso 1 1 calc R
B13 B 0.66636(16) 0.42360(15) 0.25264(12) 0.0593(5) Uani 1 1 d .
H13 H 0.7429 0.3780 0.2252 0.071 Uiso 1 1 calc R
C12 C 0.7691(3) 0.9019(2) 0.5212(2) 0.2489(13) Uani 1 1 d .
H12A H 0.8412 0.9275 0.5956 0.299 Uiso 1 1 calc R
H12B H 0.7871 0.9790 0.5121 0.299 Uiso 1 1 calc R

loop_
_atom_site_aniso_label
_atom_site_aniso_U_11
_atom_site_aniso_U_22
_atom_site_aniso_U_33
_atom_site_aniso_U_23
_atom_site_aniso_U_13
_atom_site_aniso_U_12
Er1 0.03440(2) 0.04442(2) 0.03831(2) 0.02713(1) 0.00861(2) 0.01765(1)
Na1 0.0584(2) 0.0902(2) 0.0588(2) 0.04802(17) 0.0219(2) 0.03758(19)
O1 0.0902(7) 0.0501(4) 0.0781(6) 0.0246(4) 0.0065(6) 0.0186(4)
O2 0.1336(10) 0.0828(6) 0.0786(6) 0.0416(5) 0.0408(6) 0.0414(6)
N1 0.0499(4) 0.0509(4) 0.0475(4) 0.0276(3) 0.0118(4) 0.0297(3)
N2 0.0702(7) 0.1301(8) 0.0917(7) 0.0697(5) 0.0281(6) 0.0504(6)
C2 0.0348(5) 0.0739(6) 0.0522(5) 0.0378(4) 0.0094(5) 0.0118(5)
C5 0.0329(4) 0.0448(4) 0.0317(4) 0.0217(3) 0.0064(4) 0.0158(3)
C11 0.0437(8) 0.0925(8) 0.0894(8) 0.0612(5) -0.0019(7) -0.0044(7)
C13 0.1033(12) 0.0506(6) 0.0963(11) 0.0272(7) 0.0178(10) 0.0307(7)
C14 0.0359(5) 0.0727(6) 0.0485(5) 0.0333(4) 0.0089(4) 0.0196(4)
C15 0.0318(7) 0.1051(13) 0.346(4) -0.0781(19) -0.0333(15) 0.0365(7)
C16 0.1462(19) 0.3068(17) 0.337(2) 0.2603(12) 0.0879(18) 0.1283(13)
C17 0.0777(7) 0.0937(8) 0.1096(13) 0.0297(8) 0.0231(8) 0.0626(5)
C18 0.0624(8) 0.0934(8) 0.0711(8) 0.0453(6) 0.0191(6) 0.0346(6)
C19 0.1180(9) 0.2054(11) 0.1299(11) 0.1127(8) 0.0769(8) 0.1210(7)
C20 0.0744(14) 0.1284(18) 0.235(3) 0.0541(19) -0.0254(18) 0.0216(13)
C21 0.174(2) 0.0975(12) 0.273(3) 0.1016(13) 0.1113(19) 0.0473(14)
C22 0.181(2) 0.1367(14) 0.157(2) 0.0628(14) 0.0278(19) 0.0923(12)
C23 0.1819(18) 0.1321(11) 0.321(3) 0.1456(12) 0.1399(18) 0.1078(10)
B3 0.0460(6) 0.0709(5) 0.0505(5) 0.0454(4) 0.0178(5) 0.0260(5)
B4 0.0358(5) 0.0567(5) 0.0465(5) 0.0338(4) 0.0148(4) 0.0251(4)
B6 0.0469(6) 0.0536(5) 0.0491(5) 0.0330(4) 0.0174(5) 0.0273(4)
B7 0.0576(5) 0.0798(5) 0.0369(5) 0.0406(4) 0.0249(4) 0.0471(4)
B8 0.0263(5) 0.0968(7) 0.0481(5) 0.0483(4) 0.0084(4) 0.0251(4)
B9 0.0383(5) 0.1102(7) 0.0715(6) 0.0705(4) 0.0306(5) 0.0388(5)
B10 0.0539(6) 0.0816(6) 0.0361(5) 0.0368(4) 0.0225(4) 0.0411(4)
B11 0.0485(6) 0.0580(6) 0.0334(5) 0.0212(4) 0.0096(5) 0.0245(5)
B12 0.0656(6) 0.0704(5) 0.0450(6) 0.0343(4) 0.0229(5) 0.0460(4)
B13 0.0599(5) 0.1205(7) 0.0423(5) 0.0529(4) 0.0306(4) 0.0643(4)
C12 0.2318(18) 0.0935(14) 0.1571(15) -0.0634(13) 0.1367(11) -0.1023(12)

loop_
_atom_type_symbol
_atom_type_description
_atom_type_scat_dispersion_real
_atom_type_scat_dispersion_imag
_atom_type_scat_source
C C 0.0033 0.0016 'International Tables Vol C Tables 4.2.6.8 and 6.1.1.4'
H H 0.0000 0.0000 'International Tables Vol C Tables 4.2.6.8 and 6.1.1.4'
B B 0.0013 0.0007 'International Tables Vol C Tables 4.2.6.8 and 6.1.1.4'
N N 0.0061 0.0033 'International Tables Vol C Tables 4.2.6.8 and 6.1.1.4'
O O 0.0106 0.0060 'International Tables Vol C Tables 4.2.6.8 and 6.1.1.4'
Na Na 0.0362 0.0249 'International Tables Vol C Tables 4.2.6.8 and 6.1.1.4'
Er Er -0.2586 4.9576 'International Tables Vol C Tables 4.2.6.8 and 6.1.1.4'

loop_
_geom_angle_atom_site_label_1
_geom_angle_atom_site_label_2
_geom_angle_atom_site_label_3
_geom_angle
_geom_angle_site_symmetry_1
_geom_angle_site_symmetry_3
C5 Er1 C2 103.73(5) . .
C5 Er1 O1 143.69(5) . .
C2 Er1 O1 71.67(6) . .
C5 Er1 N1 70.20(5) . .
C2 Er1 N1 130.47(5) . .
O1 Er1 N1 85.48(5) . .
C5 Er1 B3 72.42(5) . .
C2 Er1 B3 36.66(5) . .
O1 Er1 B3 86.96(6) . .
N1 Er1 B3 101.07(5) . .
C5 Er1 B4 36.50(5) . .
C2 Er1 B4 72.20(5) . .
O1 Er1 B4 114.02(6) . .
N1 Er1 B4 78.62(5) . .
B3 Er1 B4 37.01(4) . .
C5 Er1 B6 36.29(5) . .
C2 Er1 B6 98.13(6) . .
O1 Er1 B6 169.76(5) . .
N1 Er1 B6 101.02(5) . .
B3 Er1 B6 84.05(6) . .
B4 Er1 B6 60.34(6) . .
C5 Er1 B8 98.33(5) . .
C2 Er1 B8 35.80(6) . .
O1 Er1 B8 96.83(6) . .
N1 Er1 B8 161.17(4) . .
B3 Er1 B8 60.55(6) . .
B4 Er1 B8 83.41(5) . .
B6 Er1 B8 74.46(6) . .
C5 Er1 B7 102.88(5) . 2_666
C2 Er1 B7 140.52(5) . 2_666
O1 Er1 B7 101.83(5) . 2_666
N1 Er1 B7 86.06(5) . 2_666
B3 Er1 B7 169.18(5) . 2_666
B4 Er1 B7 139.36(4) . 2_666
B6 Er1 B7 86.60(5) . 2_666
B8 Er1 B7 111.55(6) . 2_666
C5 Er1 B6 128.01(5) . 2_666
C2 Er1 B6 105.35(5) . 2_666
O1 Er1 B6 86.67(6) . 2_666
N1 Er1 B6 116.79(5) . 2_666
B3 Er1 B6 140.90(5) . 2_666
B4 Er1 B6 155.98(5) . 2_666
B6 Er1 B6 97.24(5) . 2_666
B8 Er1 B6 82.03(5) . 2_666
B7 Er1 B6 35.44(4) 2_666 2_666
C5 Er1 Er1 85.52(4) . 2_666
C2 Er1 Er1 108.19(5) . 2_666
O1 Er1 Er1 130.59(4) . 2_666
N1 Er1 Er1 119.76(4) . 2_666
B3 Er1 Er1 123.23(4) . 2_666
B4 Er1 Er1 112.38(4) . 2_666
B6 Er1 Er1 52.59(4) . 2_666
B8 Er1 Er1 72.50(5) . 2_666
B7 Er1 Er1 46.03(4) 2_666 2_666
B6 Er1 Er1 44.65(4) 2_666 2_666
O2 Na1 N2 95.17(7) . .
O2 Na1 B11 90.19(6) . .
N2 Na1 B11 94.01(7) . .
O2 Na1 B9 113.61(6) . 2_665
N2 Na1 B9 94.52(7) . 2_665
B11 Na1 B9 153.81(4) . 2_665
O2 Na1 B3 95.76(6) . 2_665
N2 Na1 B3 126.81(6) . 2_665
B11 Na1 B3 137.74(5) . 2_665
B9 Na1 B3 34.45(5) 2_665 2_665
O2 Na1 B4 124.84(6) . .
N2 Na1 B4 94.78(6) . .
B11 Na1 B4 35.03(4) . .
B9 Na1 B4 119.44(5) 2_665 .
B3 Na1 B4 119.72(5) 2_665 .
C12 O1 C13 104.13(14) . .
C12 O1 Er1 114.03(14) . .
C13 O1 Er1 121.98(12) . .
C23 O2 C20 103.7(2) . .
C23 O2 Na1 123.99(12) . .
C20 O2 Na1 122.03(17) . .
C15 N1 C17 107.85(17) . .
C15 N1 C16 96.1(2) . .
C17 N1 C16 102.73(18) . .
C15 N1 Er1 108.81(12) . .
C17 N1 Er1 121.09(10) . .
C16 N1 Er1 117.16(16) . .
C18 N2 Na1 161.38(11) . .
C11 C2 B8 123.27(12) . .
C11 C2 B9 120.54(13) . .
B8 C2 B9 68.12(11) . .
C11 C2 B3 119.01(16) . .
B8 C2 B3 115.79(11) . .
B9 C2 B3 68.62(10) . .
C11 C2 Er1 116.20(11) . .
B8 C2 Er1 84.15(9) . .
B9 C2 Er1 123.18(9) . .
B3 C2 Er1 82.20(8) . .
C14 C5 B6 125.10(12) . .
C14 C5 B4 118.66(12) . .
B6 C5 B4 114.45(11) . .
C14 C5 B11 119.53(9) . .
B6 C5 B11 68.23(10) . .
B4 C5 B11 69.11(9) . .
C14 C5 Er1 115.61(8) . .
B6 C5 Er1 83.21(6) . .
B4 C5 Er1 82.78(6) . .
B11 C5 Er1 124.78(8) . .
C2 C11 C12 115.47(17) . .
C15 C14 C5 115.35(11) . .
C14 C15 N1 120.89(19) . .
N2 C18 C19 176.15(15) . .
O2 C20 C21 102.7(2) . .
C22 C21 C20 105.3(3) . .
C21 C22 C23 106.1(3) . .
O2 C23 C22 111.2(3) . .
C2 B3 B4 128.52(13) . .
C2 B3 B9 55.39(9) . .
B4 B3 B9 120.77(12) . .
C2 B3 Er1 61.14(7) . .
B4 B3 Er1 71.65(8) . .
B9 B3 Er1 101.07(9) . .
C2 B3 Na1 101.21(9) . 2_665
B4 B3 Na1 127.33(8) . 2_665
B9 B3 Na1 70.95(8) . 2_665
Er1 B3 Na1 161.00(5) . 2_665
C5 B4 B3 128.90(11) . .
C5 B4 B11 55.66(8) . .
B3 B4 B11 124.37(12) . .
C5 B4 B10 106.92(12) . .
B3 B4 B10 65.47(9) . .
B11 B4 B10 62.33(9) . .
C5 B4 Er1 60.72(6) . .
B3 B4 Er1 71.33(8) . .
B11 B4 Er1 101.66(9) . .
B10 B4 Er1 101.82(7) . .
C5 B4 Na1 111.83(6) . .
B3 B4 Na1 111.49(9) . .
B11 B4 Na1 66.30(7) . .
B10 B4 Na1 69.64(6) . .
Er1 B4 Na1 167.34(7) . .
C5 B6 B7 122.05(11) . .
C5 B6 B12 107.69(12) . .
B7 B6 B12 59.78(8) . .
C5 B6 B11 56.22(9) . .
B7 B6 B11 108.66(11) . .
B12 B6 B11 57.59(9) . .
C5 B6 Er1 60.50(6) . .
B7 B6 Er1 72.19(7) . .
B12 B6 Er1 111.09(8) . .
B11 B6 Er1 102.01(9) . .
C5 B6 Er1 133.96(8) . 2_666
B7 B6 Er1 62.67(7) . 2_666
B12 B6 Er1 111.11(9) . 2_666
B11 B6 Er1 168.64(10) . 2_666
Er1 B6 Er1 82.76(5) . 2_666
B13 B7 B6 113.09(10) . .
B13 B7 B12 57.70(8) . .
B6 B7 B12 60.63(9) . .
B13 B7 B8 60.40(8) . .
B6 B7 B8 132.71(13) . .
B12 B7 B8 113.05(12) . .
B13 B7 Er1 159.45(11) . 2_666
B6 B7 Er1 81.90(8) . 2_666
B12 B7 Er1 126.54(9) . 2_666
B8 B7 Er1 120.41(8) . 2_666
C2 B8 B9 56.05(10) . .
C2 B8 B7 121.17(11) . .
B9 B8 B7 107.23(9) . .
C2 B8 B13 107.85(12) . .
B9 B8 B13 57.40(9) . .
B7 B8 B13 59.48(9) . .
C2 B8 Er1 60.05(8) . .
B9 B8 Er1 100.18(10) . .
B7 B8 Er1 71.35(7) . .
B13 B8 Er1 110.10(8) . .
C2 B9 B13 111.27(13) . .
C2 B9 B8 55.83(10) . .
B13 B9 B8 61.42(10) . .
C2 B9 B3 55.99(9) . .
B13 B9 B3 112.58(11) . .
B8 B9 B3 97.99(11) . .
C2 B9 B10 108.72(11) . .
B13 B9 B10 61.10(9) . .
B8 B9 B10 102.96(11) . .
B3 B9 B10 64.02(8) . .
C2 B9 Na1 103.99(11) . 2_665
B13 B9 Na1 141.28(8) . 2_665
B8 B9 Na1 157.31(9) . 2_665
B3 B9 Na1 74.60(9) . 2_665
B10 B9 Na1 93.11(9) . 2_665
B12 B10 B13 55.01(9) . .
B12 B10 B9 106.31(11) . .
B13 B10 B9 54.01(9) . .
B12 B10 B4 99.81(10) . .
B13 B10 B4 124.58(10) . .
B9 B10 B4 103.96(9) . .
B12 B10 B11 54.04(9) . .
B13 B10 B11 106.53(12) . .
B9 B10 B11 140.78(10) . .
B4 B10 B11 55.81(8) . .
C5 B11 B12 110.17(10) . .
C5 B11 B6 55.55(9) . .
B12 B11 B6 61.02(10) . .
C5 B11 B4 55.23(8) . .
B12 B11 B4 109.62(10) . .
B6 B11 B4 95.95(9) . .
C5 B11 B10 106.18(9) . .
B12 B11 B10 60.08(9) . .
B6 B11 B10 100.73(9) . .
B4 B11 B10 61.85(9) . .
C5 B11 Na1 121.72(11) . .
B12 B11 Na1 118.30(9) . .
B6 B11 Na1 174.10(8) . .
B4 B11 Na1 78.67(8) . .
B10 B11 Na1 74.65(8) . .
B13 B12 B11 124.84(14) . .
B13 B12 B7 61.01(9) . .
B11 B12 B7 111.70(12) . .
B13 B12 B6 115.12(9) . .
B11 B12 B6 61.40(9) . .
B7 B12 B6 59.58(8) . .
B13 B12 B10 62.63(10) . .
B11 B12 B10 65.87(10) . .
B7 B12 B10 99.76(9) . .
B6 B12 B10 104.87(12) . .
B9 B13 B12 123.42(14) . .
B9 B13 B7 110.87(12) . .
B12 B13 B7 61.29(9) . .
B9 B13 B8 61.18(10) . .
B12 B13 B8 116.03(12) . .
B7 B13 B8 60.12(8) . .
B9 B13 B10 64.89(10) . .
B12 B13 B10 62.36(10) . .
B7 B13 B10 99.76(11) . .
B8 B13 B10 105.39(13) . .
O1 C12 C11 118.72(16) . .

loop_
_geom_bond_atom_site_label_1
_geom_bond_atom_site_label_2
_geom_bond_distance
_geom_bond_site_symmetry_2
Er1 C5 2.3577(18) .
Er1 C2 2.3661(16) .
Er1 O1 2.5069(16) .
Er1 N1 2.5393(13) .
Er1 B3 2.6766(17) .
Er1 B4 2.6816(17) .
Er1 B6 2.6899(18) .
Er1 B8 2.7165(17) .
Er1 B7 2.7278(16) 2_666
Er1 B6 3.0400(18) 2_666
Er1 Er1 3.7969(8) 2_666
Na1 O2 2.4101(18) .
Na1 N2 2.4312(18) .
Na1 B11 2.9171(18) .
Na1 B9 3.027(2) 2_665
Na1 B3 3.0876(19) 2_665
Na1 B4 3.124(2) .
O1 C12 1.379(3) .
O1 C13 1.443(2) .
O2 C23 1.355(4) .
O2 C20 1.424(4) .
N1 C15 1.422(2) .
N1 C17 1.478(2) .
N1 C16 1.526(4) .
N2 C18 1.137(3) .
C2 C11 1.536(2) .
C2 B8 1.597(3) .
C2 B9 1.601(2) .
C2 B3 1.613(2) .
C5 C14 1.5246(18) .
C5 B6 1.603(2) .
C5 B4 1.608(2) .
C5 B11 1.6160(19) .
C11 C12 1.504(3) .
C14 C15 1.418(3) .
C18 C19 1.427(3) .
C20 C21 1.480(6) .
C21 C22 1.337(5) .
C22 C23 1.408(5) .
B3 B4 1.7007(19) .
B3 B9 1.812(3) .
B3 Na1 3.0876(19) 2_665
B4 B11 1.828(2) .
B4 B10 1.949(2) .
B6 B7 1.780(2) .
B6 B12 1.799(2) .
B6 B11 1.806(2) .
B6 Er1 3.0400(18) 2_666
B7 B13 1.779(2) .
B7 B12 1.7839(19) .
B7 B8 1.791(2) .
B7 Er1 2.7278(16) 2_666
B8 B9 1.791(2) .
B8 B13 1.796(2) .
B9 B13 1.723(3) .
B9 B10 1.928(2) .
B9 Na1 3.027(2) 2_665
B10 B12 1.859(3) .
B10 B13 1.864(3) .
B10 B11 1.958(2) .
B11 B12 1.736(3) .
B12 B13 1.719(2) .
